data_4114612
loop_
_publ_author_name
'Philippe Lain\'e'
'Fethi Bedioui'
'Philippe Ochsenbein'
'Val\'erie Marvaud'
'Michel Bonin'
'Edmond Amouyal'

_publ_section_title
;
 A New Class of Functionalized Terpyridyl Ligands as Building Blocks for
 Photosensitized Supramolecular Architectures. Synthesis, Structural, and
 Electronic Characterizations
;
_journal_name_full 'Journal of the American Chemical Society'
_journal_page_first 1364
_journal_page_last 1377
_journal_paper_doi 10.1021/ja011069p
_journal_volume 124
_journal_year 2002
_chemical_formula_moiety 'C38 H27 N4, B F4, 0.5(CH3CO2C2H5)'
_chemical_formula_sum 'C40.5 H27 B F4 N4 O'
_chemical_formula_weight 672.47
_chemical_name_common H3TP+-tpy
_chemical_name_systematic
;
 ?
;
_space_group_IT_number 2
_symmetry_cell_setting triclinic
_symmetry_space_group_name_Hall '-P 1'
_symmetry_space_group_name_H-M 'P -1'
_atom_sites_solution_hydrogens geom
_atom_sites_solution_primary direct
_atom_sites_solution_secondary difmap
_audit_creation_method SHELXL
_cell_angle_alpha 116.59(3)
_cell_angle_beta 105.55(3)
_cell_angle_gamma 93.46(3)
_cell_formula_units_Z 2
_cell_length_a 10.446(2)
_cell_length_b 13.750(2)
_cell_length_c 14.169(4)
_cell_measurement_reflns_used 25
_cell_measurement_temperature 293(2)
_cell_measurement_theta_max 42.34
_cell_measurement_theta_min 17.78
_cell_volume 1714.4(9)
_computing_cell_refinement 'CAD4 Express '
_computing_data_collection 'CAD4 Express '
_computing_data_reduction MolEn
_computing_molecular_graphics SHELXTL-plus
_computing_publication_material XL
_computing_structure_refinement 'SHELXL-93 (Sheldrick, 1993)'
_computing_structure_solution 'SHELXS-86 (Sheldrick, 1990)'
_diffrn_ambient_temperature 293(2)
_diffrn_measurement_device CAD4
_diffrn_measurement_method 'Profile fitted 2\q/\w scans'
_diffrn_orient_matrix_type X=UH
_diffrn_orient_matrix_UB_11 0.064097
_diffrn_orient_matrix_UB_12 -0.007057
_diffrn_orient_matrix_UB_13 -0.042874
_diffrn_orient_matrix_UB_21 0.027512
_diffrn_orient_matrix_UB_22 0.082871
_diffrn_orient_matrix_UB_23 0.037417
_diffrn_orient_matrix_UB_31 0.073897
_diffrn_orient_matrix_UB_32 -0.000786
_diffrn_orient_matrix_UB_33 0.061283
_diffrn_radiation_monochromator graphite
_diffrn_radiation_source 'fine-focus sealed tube'
_diffrn_radiation_type CuK\a
_diffrn_radiation_wavelength 1.54178
_diffrn_reflns_av_R_equivalents 0.0239
_diffrn_reflns_av_sigmaI/netI 0.0259
_diffrn_reflns_limit_h_max 12
_diffrn_reflns_limit_h_min -12
_diffrn_reflns_limit_k_max 14
_diffrn_reflns_limit_k_min -16
_diffrn_reflns_limit_l_max 16
_diffrn_reflns_limit_l_min 0
_diffrn_reflns_number 6370
_diffrn_reflns_theta_max 66.94
_diffrn_reflns_theta_min 3.68
_diffrn_standards_decay_% 0
_diffrn_standards_interval_time 60
_diffrn_standards_number 3
_exptl_absorpt_coefficient_mu 0.780
_exptl_absorpt_correction_type none
_exptl_crystal_colour colorless
_exptl_crystal_density_diffrn 1.303
_exptl_crystal_description blocks
_exptl_crystal_F_000 694
_exptl_crystal_size_max 0.34
_exptl_crystal_size_mid 0.32
_exptl_crystal_size_min 0.24
_refine_diff_density_max 0.407
_refine_diff_density_min -0.231
_refine_diff_density_rms 0.068
_refine_ls_extinction_coef 0.0069(12)
_refine_ls_extinction_expression Fc^*^=kFc[1+0.001xFc^2^\l^3^/sin(2\q)]^-1/4^
_refine_ls_extinction_method SHELXL
_refine_ls_goodness_of_fit_all 1.744
_refine_ls_goodness_of_fit_obs 1.842
_refine_ls_hydrogen_treatment riding
_refine_ls_matrix_type full
_refine_ls_number_parameters 458
_refine_ls_number_reflns 4953
_refine_ls_number_restraints 120
_refine_ls_restrained_S_all 1.745
_refine_ls_restrained_S_obs 1.829
_refine_ls_R_factor_all 0.0960
_refine_ls_R_factor_obs 0.0601
_refine_ls_shift/esd_max -0.003
_refine_ls_shift/esd_mean 0.000
_refine_ls_structure_factor_coef Fsqd
_refine_ls_weighting_details 'w=1/[\s^2^(Fo^2^)+(0.1000P)^2^+0.0000P] where P=(Fo^2^+2Fc^2^)/3'
_refine_ls_weighting_scheme calc
_refine_ls_wR_factor_all 0.2337
_refine_ls_wR_factor_obs 0.2005
_reflns_number_observed 4196
_reflns_number_total 6103
_reflns_observed_criterion >2sigma(I)
_cod_data_source_file ja011069p_1.cif
_cod_data_source_block H3TP+-tpy
_cod_depositor_comments
;
The following automatic conversions were performed:

'_refine_ls_weighting_scheme' value 'calc
w=1/[\s^2^(Fo^2^)+(0.1000P)^2^+0.0000P] where P=(Fo^2^+2Fc^2^)/3' was
changed to 'calc'. New tag '_refine_ls_weighting_details' was
created. The value of the new tag was set to
'w=1/[\s^2^(Fo^2^)+(0.1000P)^2^+0.0000P] where P=(Fo^2^+2Fc^2^)/3'.

Automatic conversion script
Id: cif_fix_values 3143 2015-03-26 13:38:13Z robertas 
;
_cod_original_cell_volume 1714.4(6)
_cod_original_formula_sum 'C40.50 H27 B F4 N4 O'
_cod_database_code 4114612

loop_
_symmetry_equiv_pos_as_xyz
'x, y, z'
'-x, -y, -z'

loop_
_atom_site_aniso_label
_atom_site_aniso_U_11
_atom_site_aniso_U_22
_atom_site_aniso_U_33
_atom_site_aniso_U_23
_atom_site_aniso_U_13
_atom_site_aniso_U_12
N1 0.0908(14) 0.0721(12) 0.0784(13) 0.0469(11) 0.0350(11) 0.0233(11)
C2 0.087(2) 0.0719(14) 0.0662(14) 0.0395(12) 0.0322(12) 0.0250(13)
C3 0.0800(15) 0.0687(14) 0.0671(13) 0.0390(11) 0.0246(12) 0.0148(11)
C4 0.0796(14) 0.0584(12) 0.0662(13) 0.0383(10) 0.0310(11) 0.0169(11)
C5 0.0767(14) 0.0610(13) 0.0715(14) 0.0389(11) 0.0290(11) 0.0149(11)
C6 0.084(2) 0.0649(14) 0.0760(15) 0.0427(12) 0.0372(13) 0.0195(12)
N7 0.0700(11) 0.0555(10) 0.0645(10) 0.0347(8) 0.0246(9) 0.0103(8)
C8 0.0697(13) 0.0594(12) 0.0673(13) 0.0346(10) 0.0263(11) 0.0107(10)
C9 0.0781(15) 0.0664(13) 0.0745(14) 0.0416(12) 0.0342(12) 0.0175(11)
C10 0.0682(13) 0.0576(12) 0.0653(13) 0.0336(10) 0.0228(10) 0.0093(10)
C11 0.0771(14) 0.0579(12) 0.0748(14) 0.0382(11) 0.0312(12) 0.0168(10)
C12 0.0716(13) 0.0570(12) 0.0649(13) 0.0336(10) 0.0249(10) 0.0119(10)
C13 0.0734(14) 0.0597(12) 0.0672(13) 0.0371(11) 0.0236(11) 0.0089(10)
C14 0.089(2) 0.0637(13) 0.0691(14) 0.0381(11) 0.0334(12) 0.0152(12)
C15 0.109(2) 0.0689(15) 0.084(2) 0.0476(14) 0.041(2) 0.0278(14)
C16 0.111(2) 0.074(2) 0.095(2) 0.0555(15) 0.034(2) 0.0069(15)
C17 0.089(2) 0.093(2) 0.115(2) 0.069(2) 0.040(2) 0.006(2)
C18 0.079(2) 0.076(2) 0.099(2) 0.0552(14) 0.0357(14) 0.0130(12)
C19 0.102(2) 0.089(2) 0.074(2) 0.0484(14) 0.0336(14) 0.035(2)
C20 0.133(3) 0.114(2) 0.099(2) 0.072(2) 0.040(2) 0.044(2)
C21 0.160(4) 0.159(4) 0.111(3) 0.101(3) 0.039(3) 0.065(3)
C22 0.137(3) 0.168(4) 0.094(2) 0.078(3) 0.028(2) 0.065(3)
C23 0.107(3) 0.150(3) 0.092(2) 0.065(2) 0.013(2) 0.028(2)
N24 0.099(2) 0.117(2) 0.086(2) 0.0547(15) 0.0191(14) 0.023(2)
C25 0.089(2) 0.0626(13) 0.086(2) 0.0417(12) 0.0445(14) 0.0196(12)
C26 0.107(2) 0.074(2) 0.104(2) 0.0553(15) 0.053(2) 0.0228(15)
C27 0.114(2) 0.078(2) 0.137(3) 0.067(2) 0.066(2) 0.019(2)
C28 0.097(2) 0.077(2) 0.129(3) 0.052(2) 0.053(2) 0.008(2)
C29 0.090(2) 0.081(2) 0.106(2) 0.045(2) 0.036(2) 0.0065(15)
N30 0.0896(15) 0.0750(14) 0.092(2) 0.0444(12) 0.0348(13) 0.0093(11)
C31 0.0776(15) 0.0669(13) 0.0671(13) 0.0410(11) 0.0306(11) 0.0191(11)
C32 0.087(2) 0.0665(14) 0.0716(14) 0.0381(12) 0.0307(12) 0.0183(12)
C33 0.115(2) 0.0679(15) 0.081(2) 0.0415(13) 0.039(2) 0.0285(15)
C34 0.118(2) 0.093(2) 0.100(2) 0.058(2) 0.057(2) 0.052(2)
C35 0.088(2) 0.113(2) 0.102(2) 0.065(2) 0.050(2) 0.039(2)
C36 0.085(2) 0.080(2) 0.086(2) 0.0471(14) 0.0397(14) 0.0204(13)
C37 0.0784(15) 0.0597(12) 0.0733(14) 0.0390(11) 0.0319(12) 0.0164(11)
C38 0.085(2) 0.112(2) 0.086(2) 0.058(2) 0.0366(15) 0.025(2)
C39 0.091(2) 0.152(3) 0.123(3) 0.079(3) 0.058(2) 0.033(2)
C40 0.140(3) 0.108(2) 0.107(2) 0.066(2) 0.081(2) 0.045(2)
C41 0.131(3) 0.094(2) 0.077(2) 0.048(2) 0.053(2) 0.040(2)
C42 0.094(2) 0.084(2) 0.071(2) 0.0396(13) 0.0313(13) 0.0208(14)
B43 0.078(2) 0.069(2) 0.107(2) 0.051(2) 0.031(2) 0.0082(15)
F44 0.175(2) 0.112(2) 0.189(3) 0.057(2) 0.110(2) 0.034(2)
F45 0.1119(14) 0.0994(13) 0.172(2) 0.0838(14) 0.0068(14) 0.0152(11)
F46 0.1185(15) 0.1166(14) 0.140(2) 0.0851(13) 0.0260(12) -0.0173(11)
F47 0.0987(12) 0.0983(12) 0.129(2) 0.0577(11) 0.0139(11) -0.0047(10)
C48 0.314(16) 0.096(6) 0.226(10) 0.014(5) 0.158(11) -0.060(7)
O49 0.305(8) 0.396(10) 0.145(4) 0.115(5) 0.032(4) 0.075(7)
C50 0.174(6) 0.210(9) 0.159(5) 0.060(5) -0.004(5) -0.018(6)
C52 0.218(7) 0.177(6) 0.143(4) 0.071(4) 0.003(4) -0.041(5)

loop_
_atom_site_label
_atom_site_type_symbol
_atom_site_fract_x
_atom_site_fract_y
_atom_site_fract_z
_atom_site_U_iso_or_equiv
_atom_site_thermal_displace_type
_atom_site_occupancy
_atom_site_calc_flag
_atom_site_refinement_flags
N1 N 0.4163(2) 0.5284(2) 0.6326(2) 0.0743(6) Uani 1 d U
C2 C 0.3060(3) 0.4473(2) 0.5885(2) 0.0706(6) Uani 1 d U
C3 C 0.2967(3) 0.3717(2) 0.6282(2) 0.0694(6) Uani 1 d U
H3A H 0.2181(3) 0.3179(2) 0.5995(2) 0.083 Uiso 1 calc R
C4 C 0.4075(2) 0.3798(2) 0.7109(2) 0.0630(6) Uani 1 d U
C5 C 0.5221(3) 0.4610(2) 0.7562(2) 0.0659(6) Uani 1 d U
H5A H 0.5975(3) 0.4655(2) 0.8120(2) 0.079 Uiso 1 calc R
C6 C 0.5214(3) 0.5365(2) 0.7157(2) 0.0690(6) Uani 1 d U
N7 N 0.4043(2) 0.29809(14) 0.75042(15) 0.0606(5) Uani 1 d U
C8 C 0.3345(2) 0.3069(2) 0.8221(2) 0.0632(6) Uani 1 d U
C9 C 0.3271(3) 0.2263(2) 0.8534(2) 0.0678(6) Uani 1 d U
H9A H 0.2794(3) 0.2321(2) 0.9019(2) 0.081 Uiso 1 calc R
C10 C 0.3891(2) 0.1354(2) 0.8145(2) 0.0622(6) Uani 1 d U
C11 C 0.4629(2) 0.1327(2) 0.7450(2) 0.0660(6) Uani 1 d U
H11A H 0.5090(2) 0.0753(2) 0.7204(2) 0.079 Uiso 1 calc R
C12 C 0.4696(2) 0.2118(2) 0.7120(2) 0.0624(5) Uani 1 d U
C13 C 0.3727(2) 0.0454(2) 0.8427(2) 0.0643(6) Uani 1 d U
C14 C 0.4675(3) -0.0226(2) 0.8388(2) 0.0698(6) Uani 1 d U
H14A H 0.5438(3) -0.0095(2) 0.8208(2) 0.084 Uiso 1 calc R
C15 C 0.4487(3) -0.1092(2) 0.8615(2) 0.0805(7) Uani 1 d U
H15A H 0.5121(3) -0.1543(2) 0.8588(2) 0.097 Uiso 1 calc R
C16 C 0.3359(3) -0.1287(2) 0.8881(3) 0.0878(8) Uani 1 d U
H16A H 0.3225(3) -0.1879(2) 0.9019(3) 0.105 Uiso 1 calc R
C17 C 0.2434(3) -0.0618(3) 0.8943(3) 0.0901(8) Uani 1 d U
H17A H 0.1686(3) -0.0750(3) 0.9138(3) 0.108 Uiso 1 calc R
C18 C 0.2602(3) 0.0248(2) 0.8718(2) 0.0782(7) Uani 1 d U
H18A H 0.1966(3) 0.0697(2) 0.8759(2) 0.094 Uiso 1 calc R
C19 C 0.1936(3) 0.4392(3) 0.4934(2) 0.0831(7) Uani 1 d U
C20 C 0.2043(4) 0.5093(3) 0.4496(3) 0.1060(10) Uani 1 d U
H20 H 0.2813(4) 0.5652(3) 0.4803(3) 0.127 Uiso 1 calc R
C21 C 0.0974(6) 0.4944(5) 0.3582(4) 0.1285(14) Uani 1 d U
H21A H 0.1025(6) 0.5393(5) 0.3255(4) 0.154 Uiso 1 calc R
C22 C -0.0145(5) 0.4139(5) 0.3172(3) 0.1273(14) Uani 1 d U
H22A H -0.0882(5) 0.4036(5) 0.2571(3) 0.153 Uiso 1 calc R
C23 C -0.0167(4) 0.3479(4) 0.3662(3) 0.1182(12) Uani 1 d U
H23A H -0.0935(4) 0.2924(4) 0.3373(3) 0.142 Uiso 1 calc R
N24 N 0.0842(3) 0.3587(3) 0.4523(2) 0.1008(8) Uani 1 d U
C25 C 0.6382(3) 0.6302(2) 0.7657(2) 0.0728(6) Uani 1 d U
C26 C 0.6515(3) 0.6943(2) 0.7141(3) 0.0860(8) Uani 1 d U
H26 H 0.5879(3) 0.6780(2) 0.6461(3) 0.103 Uiso 1 calc R
C27 C 0.7603(4) 0.7817(3) 0.7656(3) 0.0979(10) Uani 1 d U
H27A H 0.7719(4) 0.8253(3) 0.7327(3) 0.117 Uiso 1 calc R
C28 C 0.8520(4) 0.8044(3) 0.8662(3) 0.0976(9) Uani 1 d U
H28A H 0.9255(4) 0.8643(3) 0.9031(3) 0.117 Uiso 1 calc R
C29 C 0.8329(3) 0.7366(3) 0.9116(3) 0.0923(8) Uani 1 d U
H29A H 0.8962(3) 0.7514(3) 0.9791(3) 0.111 Uiso 1 calc R
N30 N 0.7282(2) 0.6512(2) 0.8631(2) 0.0834(6) Uani 1 d U
C31 C 0.2657(2) 0.4016(2) 0.8638(2) 0.0654(6) Uani 1 d U
C32 C 0.3355(3) 0.5124(2) 0.9228(2) 0.0718(6) Uani 1 d U
H32A H 0.4276(3) 0.5294(2) 0.9337(2) 0.086 Uiso 1 calc R
C33 C 0.2683(3) 0.5963(2) 0.9646(2) 0.0838(8) Uani 1 d U
H33A H 0.3154(3) 0.6699(2) 1.0046(2) 0.101 Uiso 1 calc R
C34 C 0.1315(4) 0.5721(3) 0.9477(3) 0.0930(9) Uani 1 d U
H34A H 0.0862(4) 0.6292(3) 0.9759(3) 0.112 Uiso 1 calc R
C35 C 0.0622(3) 0.4633(3) 0.8891(3) 0.0911(8) Uani 1 d U
H35A H -0.0304(3) 0.4472(3) 0.8771(3) 0.109 Uiso 1 calc R
C36 C 0.1283(3) 0.3775(2) 0.8478(2) 0.0781(7) Uani 1 d U
H36A H 0.0810(3) 0.3041(2) 0.8096(2) 0.094 Uiso 1 calc R
C37 C 0.5413(3) 0.2050(2) 0.6330(2) 0.0660(6) Uani 1 d U
C38 C 0.6807(3) 0.2221(3) 0.6677(3) 0.0883(8) Uani 1 d U
H38A H 0.7295(3) 0.2397(3) 0.7406(3) 0.106 Uiso 1 calc R
C39 C 0.7484(4) 0.2128(4) 0.5923(3) 0.1117(11) Uani 1 d U
H39A H 0.8426(4) 0.2232(4) 0.6148(3) 0.134 Uiso 1 calc R
C40 C 0.6763(4) 0.1884(3) 0.4852(3) 0.1030(10) Uani 1 d U
H40A H 0.7219(4) 0.1852(3) 0.4361(3) 0.124 Uiso 1 calc R
C41 C 0.5388(4) 0.1690(3) 0.4509(3) 0.0926(9) Uani 1 d U
H41A H 0.4902(4) 0.1499(3) 0.3775(3) 0.111 Uiso 1 calc R
C42 C 0.4709(3) 0.1773(2) 0.5237(2) 0.0815(7) Uani 1 d U
H42A H 0.3765(3) 0.1641(2) 0.4994(2) 0.098 Uiso 1 calc R
B43 B 0.8488(3) 0.0964(3) 0.8415(3) 0.0819(9) Uani 1 d .
F44 F 0.7879(3) 0.1533(2) 0.9171(3) 0.1534(10) Uani 1 d .
F45 F 0.9327(2) 0.0404(2) 0.8792(2) 0.1297(8) Uani 1 d .
F46 F 0.9245(2) 0.1715(2) 0.8284(2) 0.1215(7) Uani 1 d .
F47 F 0.7487(2) 0.0224(2) 0.7426(2) 0.1143(6) Uani 1 d .
C48 C 1.0000 0.0000 0.5000 0.227(7) Uani 1 d SU
O49 O 1.0073(8) 0.0722(7) 0.3928(5) 0.298(4) Uani 1 d U
C50 C 1.0406(9) 0.0609(8) 0.4968(7) 0.209(3) Uani 1 d U
C52 C 1.1280(8) 0.1354(6) 0.5813(6) 0.198(3) Uani 1 d U

loop_
_atom_type_symbol
_atom_type_description
_atom_type_scat_dispersion_real
_atom_type_scat_dispersion_imag
_atom_type_scat_source
C C 0.0181 0.0091 'International Tables Vol C Tables 4.2.6.8 and 6.1.1.4'
H H 0.0000 0.0000 'International Tables Vol C Tables 4.2.6.8 and 6.1.1.4'
N N 0.0311 0.0180 'International Tables Vol C Tables 4.2.6.8 and 6.1.1.4'
F F 0.0727 0.0534 'International Tables Vol C Tables 4.2.6.8 and 6.1.1.4'
B B 0.0090 0.0039 'International Tables Vol C Tables 4.2.6.8 and 6.1.1.4'
O O 0.0492 0.0322 'International Tables Vol C Tables 4.2.6.8 and 6.1.1.4'

loop_
_geom_angle_atom_site_label_1
_geom_angle_atom_site_label_2
_geom_angle_atom_site_label_3
_geom_angle
_geom_angle_site_symmetry_1
_geom_angle_site_symmetry_3
C6 N1 C2 119.4(2) . .
N1 C2 C3 121.9(2) . .
N1 C2 C19 117.4(2) . .
C3 C2 C19 120.7(3) . .
C4 C3 C2 117.4(2) . .
C3 C4 C5 121.8(2) . .
C3 C4 N7 118.9(2) . .
C5 C4 N7 119.3(2) . .
C4 C5 C6 117.5(2) . .
N1 C6 C5 122.0(2) . .
N1 C6 C25 117.8(2) . .
C5 C6 C25 120.2(2) . .
C8 N7 C12 121.2(2) . .
C8 N7 C4 120.1(2) . .
C12 N7 C4 118.6(2) . .
N7 C8 C9 119.1(2) . .
N7 C8 C31 120.4(2) . .
C9 C8 C31 120.5(2) . .
C8 C9 C10 121.9(2) . .
C11 C10 C9 116.7(2) . .
C11 C10 C13 122.0(2) . .
C9 C10 C13 121.4(2) . .
C12 C11 C10 122.0(2) . .
C11 C12 N7 119.1(2) . .
C11 C12 C37 121.8(2) . .
N7 C12 C37 119.0(2) . .
C18 C13 C14 118.5(2) . .
C18 C13 C10 120.6(2) . .
C14 C13 C10 120.9(2) . .
C15 C14 C13 120.5(2) . .
C16 C15 C14 119.8(3) . .
C17 C16 C15 120.6(2) . .
C16 C17 C18 120.5(3) . .
C17 C18 C13 120.2(3) . .
N24 C19 C20 122.6(3) . .
N24 C19 C2 116.0(3) . .
C20 C19 C2 121.4(3) . .
C19 C20 C21 118.3(4) . .
C22 C21 C20 119.3(4) . .
C21 C22 C23 118.5(4) . .
N24 C23 C22 123.8(4) . .
C23 N24 C19 117.5(3) . .
N30 C25 C26 122.2(3) . .
N30 C25 C6 116.7(2) . .
C26 C25 C6 121.1(3) . .
C27 C26 C25 118.5(3) . .
C28 C27 C26 119.5(3) . .
C27 C28 C29 118.7(3) . .
N30 C29 C28 123.0(3) . .
C29 N30 C25 118.1(3) . .
C36 C31 C32 119.3(2) . .
C36 C31 C8 118.0(2) . .
C32 C31 C8 122.5(2) . .
C33 C32 C31 120.1(3) . .
C34 C33 C32 120.4(3) . .
C35 C34 C33 119.7(3) . .
C34 C35 C36 120.8(3) . .
C35 C36 C31 119.6(3) . .
C38 C37 C42 119.3(2) . .
C38 C37 C12 119.2(2) . .
C42 C37 C12 121.4(2) . .
C37 C38 C39 119.3(3) . .
C40 C39 C38 120.2(3) . .
C41 C40 C39 120.1(3) . .
C40 C41 C42 120.3(3) . .
C41 C42 C37 120.7(3) . .
F44 B43 F45 110.3(3) . .
F44 B43 F46 108.2(3) . .
F45 B43 F46 108.8(3) . .
F44 B43 F47 108.1(3) . .
F45 B43 F47 109.9(3) . .
F46 B43 F47 111.6(3) . .
C50 C48 C50 179.998(3) 2_756 .
C50 C48 C52 145.1(5) 2_756 .
C50 C48 C52 34.9(5) . .
C50 C48 C52 34.9(5) 2_756 2_756
C50 C48 C52 145.1(5) . 2_756
C52 C48 C52 180.000(1) . 2_756
C48 C50 C52 119.2(9) . .
C48 C50 O49 123.7(8) . .
C52 C50 O49 117.1(9) . .
C48 C50 C50 0.001(2) . 2_756
C52 C50 C50 119.2(9) . 2_756
O49 C50 C50 123.7(8) . 2_756
C50 C52 C48 25.9(5) . .

loop_
_geom_bond_atom_site_label_1
_geom_bond_atom_site_label_2
_geom_bond_distance
_geom_bond_site_symmetry_2
N1 C6 1.333(4) .
N1 C2 1.340(4) .
C2 C3 1.396(3) .
C2 C19 1.486(4) .
C3 C4 1.366(4) .
C4 C5 1.369(4) .
C4 N7 1.465(3) .
C5 C6 1.394(3) .
C6 C25 1.476(4) .
N7 C8 1.369(3) .
N7 C12 1.375(3) .
C8 C9 1.372(3) .
C8 C31 1.487(3) .
C9 C10 1.399(3) .
C10 C11 1.394(3) .
C10 C13 1.474(3) .
C11 C12 1.368(3) .
C12 C37 1.478(3) .
C13 C18 1.398(3) .
C13 C14 1.398(4) .
C14 C15 1.382(3) .
C15 C16 1.375(4) .
C16 C17 1.366(5) .
C17 C18 1.377(4) .
C19 N24 1.336(4) .
C19 C20 1.373(4) .
C20 C21 1.388(6) .
C21 C22 1.354(7) .
C22 C23 1.368(6) .
C23 N24 1.324(4) .
C25 N30 1.337(4) .
C25 C26 1.396(4) .
C26 C27 1.368(5) .
C27 C28 1.370(5) .
C28 C29 1.380(5) .
C29 N30 1.329(4) .
C31 C36 1.386(4) .
C31 C32 1.397(4) .
C32 C33 1.372(4) .
C33 C34 1.378(5) .
C34 C35 1.373(5) .
C35 C36 1.381(4) .
C37 C38 1.374(4) .
C37 C42 1.382(4) .
C38 C39 1.397(4) .
C39 C40 1.373(5) .
C40 C41 1.353(5) .
C41 C42 1.371(4) .
B43 F44 1.356(4) .
B43 F45 1.358(4) .
B43 F46 1.370(4) .
B43 F47 1.379(4) .
C48 C50 0.941(10) 2_756
C48 C50 0.941(10) .
C48 C52 1.881(7) .
C48 C52 1.881(7) 2_756
O49 C50 1.502(11) .
C50 C52 1.233(9) .
C50 C50 1.88(2) 2_756
